data_1566584
loop_
_publ_author_name
'Meurer, Florian'
'von Essen, Carolina'
'K\"uhn, Clemens'
'Puschmann, Horst'
'Bodensteiner, Michael'

_publ_section_title
;
 The benefits of Cu K\b radiation for the single-crystal X-ray structure
 determination of crystalline sponges
;
_journal_issue 3
_journal_name_full IUCrJ
_journal_paper_doi 10.1107/S2052252522002147
_journal_volume 9
_journal_year 2022
_chemical_formula_moiety 'C36 H24 I6 N12 Zn3, C17 H14 O4, 0.333(C6 H12)'
_chemical_formula_sum 'C55 H42 I6 N12 O4 Zn3'
_chemical_formula_weight 1892.51
_space_group_crystal_system monoclinic
_space_group_IT_number 15
_space_group_name_Hall '-C 2yc'
_space_group_name_H-M_alt 'C 1 2/c 1'
_atom_sites_solution_hydrogens geom
_audit_creation_date 2022-02-17
_audit_creation_method
;
Olex2 1.5-alpha
(compiled 2021.12.21 svn.raa29eb21 for OlexSys, GUI svn.r6440)
;
_cell_angle_alpha 90
_cell_angle_beta 101.958(2)
_cell_angle_gamma 90
_cell_formula_units_Z 8
_cell_length_a 34.4862(8)
_cell_length_b 15.0052(4)
_cell_length_c 31.1250(7)
_cell_measurement_reflns_used 14653
_cell_measurement_temperature 100.01(10)
_cell_measurement_theta_max 74.3690
_cell_measurement_theta_min 3.7370
_cell_volume 15756.8(7)
_computing_cell_refinement 'CrysAlisPro 1.171.41.84a (Rigaku OD, 2020)'
_computing_data_collection 'CrysAlisPro 1.171.41.84a (Rigaku OD, 2020)'
_computing_data_reduction 'CrysAlisPro 1.171.41.84a (Rigaku OD, 2020)'
_computing_molecular_graphics 'Olex2 1.5-alpha (Dolomanov et al., 2009)'
_computing_publication_material 'Olex2 1.5-alpha (Dolomanov et al., 2009)'
_computing_structure_refinement 'SHELXL 2016/6 (Sheldrick, 2015)'
_diffrn_ambient_temperature 100.15
_diffrn_detector_area_resol_mean 4.2047
_diffrn_detector_type TitanS2
_diffrn_measured_fraction_theta_full 0.999
_diffrn_measured_fraction_theta_max 0.976
_diffrn_measurement_details
;
List of Runs (angles in degrees, time in seconds):

  # Type    Start    End  Width  t~exp~   \w     \q     \k     \f   Frames
#--------------------------------------------------------------------------
  1  \w    -98.00  -6.00   1.00   30.00    --  -44.67 125.00 -60.00   92
  2  \w     -4.00  31.00   1.00   30.00    --  -44.67  19.00 -90.00   35
  3  \w     -4.00  31.00   1.00   30.00    --  -44.67  19.00 120.00   35
  4  \w    -21.00  26.00   1.00   30.00    --  -44.67  38.00  60.00   47
  5  \w     19.00 113.00   1.00   30.00    --   44.67  62.00 -37.19   94
  6  \w     36.00  68.00   1.00   90.00    --  104.50 -45.00  30.00   32
  7  \w    105.00 166.00   1.00   90.00    --  104.50  77.00 120.00   61
  8  \w    125.00 165.00   1.00   90.00    --  104.50  45.00-150.00   40
  9  \w    112.00 170.00   1.00   90.00    --  104.50  77.00  60.00   58
 10  \w     62.00 107.00   1.00   90.00    --  104.50-100.00 -16.73   45
 11  \w     39.00  76.00   1.00   90.00    --  104.50 -94.00  60.00   37
 12  \w     30.00 107.00   1.00   90.00    --  104.50-104.00 -76.41   77
 13  \w     79.00 121.00   1.00   90.00    --  104.50-136.00 134.00   42
 14  \w     77.00 173.00   1.00   90.00    --  104.50  69.00 178.28   96
 15  \w     86.00 112.00   1.00   90.00    --  104.50-125.00 -90.00   26
 16  \w     40.00  66.00   1.00   90.00    --  104.50 -61.00   0.00   26
 17  \w     37.00  85.00   1.00   90.00    --  104.50 -61.00-180.00   48
;
_diffrn_measurement_device 'four-circle diffractometer'
_diffrn_measurement_device_type 'Rigaku Oxford Diffraction SuperNova, TitanS2'
_diffrn_measurement_method '\w scans'
_diffrn_radiation_type 'Cu K\b'
_diffrn_radiation_wavelength 1.39222
_diffrn_reflns_av_unetI/netI 0.0833
_diffrn_reflns_Laue_measured_fraction_full 0.999
_diffrn_reflns_Laue_measured_fraction_max 0.976
_diffrn_reflns_limit_h_max 47
_diffrn_reflns_limit_h_min -41
_diffrn_reflns_limit_k_max 20
_diffrn_reflns_limit_k_min -20
_diffrn_reflns_limit_l_max 43
_diffrn_reflns_limit_l_min -39
_diffrn_reflns_number 35855
_diffrn_reflns_point_group_measured_fraction_full 0.999
_diffrn_reflns_point_group_measured_fraction_max 0.976
_diffrn_reflns_theta_full 56.650
_diffrn_reflns_theta_max 75.309
_diffrn_reflns_theta_min 3.750
_exptl_absorpt_coefficient_mu 15.035
_exptl_absorpt_correction_T_max 1.00000
_exptl_absorpt_correction_T_min 0.50143
_exptl_absorpt_correction_type multi-scan
_exptl_absorpt_process_details
;
CrysAlisPro 1.171.41.84a (Rigaku Oxford Diffraction, 2020)
Empirical absorption correction using spherical harmonics,
implemented in SCALE3 ABSPACK scaling algorithm.
;
_exptl_crystal_colour 'clear colourless'
_exptl_crystal_colour_lustre clear
_exptl_crystal_colour_primary colourless
_exptl_crystal_density_diffrn 1.596
_exptl_crystal_description block
_exptl_crystal_F_000 7168
_exptl_crystal_size_max 0.19
_exptl_crystal_size_mid 0.08
_exptl_crystal_size_min 0.07
_refine_diff_density_max 1.485
_refine_diff_density_min -2.558
_refine_diff_density_rms 0.285
_refine_ls_extinction_method none
_refine_ls_goodness_of_fit_ref 1.165
_refine_ls_hydrogen_treatment constr
_refine_ls_matrix_type full
_refine_ls_number_parameters 813
_refine_ls_number_reflns 35855
_refine_ls_number_restraints 323
_refine_ls_restrained_S_all 1.163
_refine_ls_R_factor_all 0.1783
_refine_ls_R_factor_gt 0.1233
_refine_ls_shift/su_max 0.006
_refine_ls_shift/su_mean 0.000
_refine_ls_structure_factor_coef Fsqd
_refine_ls_weighting_details 'w=1/[\s^2^(Fo^2^)+(0.2179P)^2^+29.5800P] where P=(Fo^2^+2Fc^2^)/3'
_refine_ls_weighting_scheme calc
_refine_ls_wR_factor_gt 0.3944
_refine_ls_wR_factor_ref 0.4217
_reflns_Friedel_coverage 0.000
_reflns_number_gt 16702
_reflns_number_total 35855
_reflns_threshold_expression 'I > 2\s(I)'
_cod_data_source_file lt5046.cif
_cod_data_source_block beta_me-daid_zni2
_cod_database_code 1566584
_shelx_shelxl_version_number 2016/6
_shelx_space_group_comment
;
The symmetry employed for this shelxl refinement is uniquely defined
by the following loop, which should always be used as a source of
symmetry information in preference to the above space-group names.
They are only intended as comments.
;
_shelx_estimated_absorpt_t_max 0.419
_shelx_estimated_absorpt_t_min 0.162
_olex2_refinement_description
;
1. Twinned data refinement
 Scales: 0.7075(16)
 0.2925(16)
2. Fixed Uiso
 At 1.2 times of:
  All C(H) groups, All C(H,H) groups
 At 1.5 times of:
  All C(H,H,H) groups
3. Restrained distances
 C2-C3 = C2-C7 = C3-C4 = C4-C5 = C5-C6 = C6-C7
 1.54 with sigma of 0.02
 C2-C4 = C2-C6 = C3-C5 = C4-C6 = C5-C7
 2.54 with sigma of 0.04
 C2-C3 \\sim C3-C4 \\sim C4-C5 \\sim C5-C6 \\sim C6-C7 \\sim C7-C2
 with sigma of 0.02
 C2-C6 \\sim C4-C6 \\sim C3-C7 \\sim C3-C5 \\sim C5-C7 \\sim C2-C4
 with sigma of 0.04
4. Uiso/Uaniso restraints and constraints
C15 \\sim C016 \\sim C029 \\sim C01X: within 2A with sigma of 0.001 and sigma
for terminal atoms of 0.001 within 2A
Zn08 \\sim Zn1: within 2A with sigma of 0.0001 and sigma for terminal atoms of
0.0001 within 2A
C020 \\sim C01K \\sim C019 \\sim C01E \\sim C01O \\sim C02A: within 2A with
sigma of 0.02 and sigma for terminal atoms of 0.02 within 2A
I06A \\sim I06: within 2A with sigma of 0.001 and sigma for terminal atoms of
0.001 within 2A
I0 \\sim I003: within 2A with sigma of 0.001 and sigma for terminal atoms of
0.001 within 2A
Zn09 \\sim Zn: within 2A with sigma of 0.001 and sigma for terminal atoms of
0.001 within 2A
C2 \\sim C3 \\sim C7 \\sim C4 \\sim C6 \\sim C5: within 2A with sigma of 0.001
and sigma for terminal atoms of 0.001 within 2A
C2 \\sim C3 \\sim C4 \\sim C5 \\sim C6 \\sim C7: within 2A with sigma of 0.04
and sigma for terminal atoms of 0.08 within 2A
I05 \\sim I05A: within 2A with sigma of 0.001 and sigma for terminal atoms of
0.001 within 2A
I004 \\sim I1: within 2A with sigma of 0.001 and sigma for terminal atoms of
0.001 within 2A
C01T \\sim C01Y \\sim C01P \\sim C01R \\sim C01A \\sim C00Z: within 2A with
sigma of 0.04 and sigma for terminal atoms of 0.08 within 2A
C15 \\sim C029 \\sim C00X \\sim C01X \\sim C016: within 2A with sigma of 0.04
and sigma for terminal atoms of 0.08 within 2A
Uanis(C02B) \\sim Ueq: with sigma of 0.04 and sigma for terminal atoms of 0.08
Uanis(O00O) \\sim Ueq: with sigma of 0.01 and sigma for terminal atoms of 0.02
Uanis(C15) \\sim Ueq, Uanis(C029) \\sim Ueq, Uanis(C021) \\sim Ueq, Uanis(C023)
\\sim Ueq: with sigma of 0.01 and sigma for terminal atoms of 0.02
Uanis(O00W) \\sim Ueq: with sigma of 0.1 and sigma for terminal atoms of 0.2
5. Rigid body (RIGU) restrains
 I1, Zn1, I05A
 with sigma for 1-2 distances of 0.001 and sigma for 1-3 distances of 0.001
 I004, Zn08, I05
 with sigma for 1-2 distances of 0.001 and sigma for 1-3 distances of 0.001
 I06A, Zn, I0
 with sigma for 1-2 distances of 0.004 and sigma for 1-3 distances of 0.004
 I06, Zn09, I003
 with sigma for 1-2 distances of 0.004 and sigma for 1-3 distances of 0.004
 C2, C3, C4, C5, C6, C7
 with sigma for 1-2 distances of 0.004 and sigma for 1-3 distances of 0.004
6. Others
 Sof(I06A)=Sof(Zn)=Sof(I0)=1-FVAR(1)
 Sof(I003)=Sof(I06)=Sof(Zn09)=FVAR(1)
 Sof(I1)=Sof(Zn1)=Sof(I05A)=1-FVAR(2)
 Sof(I004)=Sof(I05)=Sof(Zn08)=FVAR(2)
 Fixed Sof: C2(0.33333) H2A(0.33333) H2B(0.33333) C3(0.33333) H3A(0.33333)
 H3B(0.33333) C4(0.33333) H4A(0.33333) H4B(0.33333) C5(0.33333) H5A(0.33333)
 H5B(0.33333) C6(0.33333) H6A(0.33333) H6B(0.33333) C7(0.33333) H7A(0.33333)
 H7B(0.33333)
 Fixed X: Zn1(0.568721)
 Fixed Y: Zn1(0.888301)
 Fixed Z: Zn1(0.617041)
7.a Secondary CH2 refined with riding coordinates:
 C2(H2A,H2B), C3(H3A,H3B), C4(H4A,H4B), C5(H5A,H5B), C6(H6A,H6B), C7(H7A,H7B)
7.b Aromatic/amide H refined with riding coordinates:
 C00P(H00P), C00Y(H00Y), C00Z(H00Z), C010(H010), C011(H011), C012(H012),
 C013(H013), C014(H014), C016(H016), C017(H017), C01D(H01D), C01E(H01E),
 C01F(H01F), C01G(H01G), C01H(H01H), C01L(H01L), C01M(H01M), C01P(H01P),
 C01Q(H01Q), C01R(H01R), C01S(H01S), C01T(H01T), C01U(H01U), C01V(H01V),
 C01X(H01X), C020(H020), C021(H021), C022(H022), C023(H023), C029(H029),
 C02A(H02D), C15(H15)
7.c Idealised Me refined as rotating group:
 C028(H02A,H02B,H02C), C02B(H02E,H02F,H02G)
;
_platon_squeeze_special_details
;
A solvent mask was calculated and 760 electrons were 
found in a volume of 3114\%A^3^ in 2 voids per unit cell. 
This is consistent with the presence of 
1[C6H12], 1[C6H12] per Asymmetric Unit 
which account for 768 electrons 
per unit cell. C6H12 was the solvent for crystallisation.
;
_platon_squeeze_void_probe_radius 1.20
_olex2_diffrn_ambient_temperature_device 'Oxford Cryosystems'
_olex2_submission_original_sample_id beta_me-daid_zni2
_olex2_submission_special_instructions 'No special instructions were received'

loop_
_space_group_symop_operation_xyz
'x, y, z'
'-x, y, -z+1/2'
'x+1/2, y+1/2, z'
'-x+1/2, y+1/2, -z+1/2'
'-x, -y, -z'
'x, -y, z-1/2'
'-x+1/2, -y+1/2, -z'
'x+1/2, -y+1/2, z-1/2'

loop_
_atom_site_label
_atom_site_type_symbol
_atom_site_fract_x
_atom_site_fract_y
_atom_site_fract_z
_atom_site_U_iso_or_equiv
_atom_site_adp_type
_atom_site_occupancy
_atom_site_site_symmetry_order
_atom_site_calc_flag
_atom_site_refinement_flags_posn
_atom_site_refinement_flags_adp
_atom_site_refinement_flags_occupancy
_atom_site_disorder_assembly
_atom_site_disorder_group
I001 I 0.35246(4) 1.59942(10) 0.50664(4) 0.0610(3) Uani 1 1 d . . . . .
I002 I 0.40114(5) 1.73259(10) 0.39979(5) 0.0719(4) Uani 1 1 d . . . . .
I003 I 0.62812(6) 1.33851(11) 0.20189(6) 0.0716(5) Uani 0.874(3) 1 d . U P A 1
I004 I 0.61470(5) 0.75844(10) 0.56298(6) 0.0831(5) Uani 0.957(3) 1 d . U P B 1
I05 I 0.52022(7) 0.85607(15) 0.62958(5) 0.0834(6) Uani 0.957(3) 1 d . U P B 1
I06 I 0.73877(7) 1.27105(13) 0.29769(8) 0.0834(7) Uani 0.874(3) 1 d . U P A 1
Zn07 Zn 0.37802(6) 1.59981(17) 0.43657(7) 0.0463(5) Uani 1 1 d . . . . .
Zn08 Zn 0.57937(9) 0.87643(18) 0.59506(8) 0.0575(6) Uani 0.957(3) 1 d . U P B 1
Zn09 Zn 0.67732(11) 1.36122(19) 0.27477(11) 0.0522(7) Uani 0.874(3) 1 d . U P A 1
N00A N 0.7371(4) 1.1857(9) 0.8114(4) 0.044(3) Uani 1 1 d . . . . .
N00B N 0.8354(4) 0.9642(10) 0.8914(4) 0.044(3) Uani 1 1 d . . . . .
N00C N 0.6815(5) 1.1749(10) 0.7513(5) 0.052(3) Uani 1 1 d . . . . .
N00D N 0.5789(4) 1.2188(10) 0.4414(4) 0.046(3) Uani 1 1 d . . . . .
O1 O 0.7305(4) 0.6519(10) 0.5366(4) 0.057(3) Uani 1 1 d . . . . .
N00F N 0.7190(4) 1.0478(9) 0.7739(4) 0.044(3) Uani 1 1 d . . . . .
N00G N 0.5429(5) 1.3494(11) 0.4135(5) 0.058(4) Uani 1 1 d . . . . .
N00H N 0.5256(5) 1.2676(11) 0.4736(4) 0.055(4) Uani 1 1 d . . . . .
O O 0.8175(4) 0.7824(10) 0.6253(6) 0.070(4) Uani 1 1 d . . . . .
N00J N 0.5681(5) 0.9787(11) 0.5487(4) 0.053(3) Uani 1 1 d . . . . .
C00K C 0.5592(4) 1.1268(11) 0.4956(5) 0.042(3) Uani 1 1 d . . . . .
N00L N 0.4231(4) 1.5104(12) 0.4425(5) 0.055(4) Uani 1 1 d . . . . .
C00M C 0.5554(5) 1.2099(11) 0.4679(4) 0.042(3) Uani 1 1 d . . . . .
N00N N 0.6187(5) 0.9476(10) 0.6421(4) 0.054(4) Uani 1 1 d . . . . .
O00O O 0.8001(7) 0.3753(14) 0.5721(7) 0.100(6) Uani 1 1 d . U . . .
C00P C 0.5313(5) 1.1129(14) 0.5205(6) 0.057(5) Uani 1 1 d . . . . .
H00P H 0.510149 1.153469 0.520458 0.069 Uiso 1 1 calc R U . . .
C00Q C 0.7740(5) 1.0559(10) 0.8358(4) 0.041(3) Uani 1 1 d . . . . .
N00R N 0.6475(5) 1.3435(11) 0.3259(5) 0.059(4) Uani 1 1 d . . . . .
N00S N 0.6894(6) 1.5017(9) 0.7795(6) 0.063(4) Uani 1 1 d . . . . .
C00T C 0.4885(5) 1.3929(14) 0.4439(5) 0.055(4) Uani 1 1 d . . . . .
C00U C 0.6646(5) 1.0412(11) 0.7123(6) 0.051(4) Uani 1 1 d . . . . .
C00V C 0.6891(5) 1.0903(12) 0.7488(6) 0.052(4) Uani 1 1 d . . . . .
O00W O 0.7366(6) 1.1595(11) 0.5797(8) 0.103(6) Uani 1 1 d . U . . .
C00X C 0.5981(5) 1.3097(14) 0.3846(5) 0.052(4) Uani 1 1 d . U . . .
C00Y C 0.7819(6) 0.9619(12) 0.8289(6) 0.054(4) Uani 1 1 d . . . . .
H00Y H 0.766043 0.929317 0.805572 0.065 Uiso 1 1 calc R U . . .
C00Z C 0.7139(6) 0.9206(15) 0.5778(6) 0.060(5) Uani 1 1 d . U . . .
H00Z H 0.692258 0.880662 0.576058 0.072 Uiso 1 1 calc R U . . .
C010 C 0.7988(5) 1.0986(12) 0.8701(5) 0.050(4) Uani 1 1 d . . . . .
H010 H 0.795611 1.160224 0.875389 0.059 Uiso 1 1 calc R U . . .
C011 C 0.6475(7) 0.9052(13) 0.6709(6) 0.061(5) Uani 1 1 d . . . . .
H011 H 0.651443 0.843210 0.667387 0.073 Uiso 1 1 calc R U . . .
C012 C 0.4701(6) 1.4050(14) 0.4791(6) 0.060(5) Uani 1 1 d . . . . .
H012 H 0.479743 1.373143 0.505524 0.072 Uiso 1 1 calc R U . . .
C013 C 0.4378(5) 1.4626(12) 0.4770(6) 0.052(4) Uani 1 1 d . . . . .
H013 H 0.426063 1.466976 0.501967 0.063 Uiso 1 1 calc R U . . .
C014 C 0.8128(5) 0.9222(11) 0.8570(6) 0.049(4) Uani 1 1 d . . . . .
H014 H 0.818624 0.861709 0.851923 0.059 Uiso 1 1 calc R U . . .
C015 C 0.5710(5) 1.2916(12) 0.4146(5) 0.045(3) Uani 1 1 d . . . . .
C016 C 0.6564(6) 1.2779(14) 0.3535(7) 0.061(3) Uani 1 1 d . U . . .
H016 H 0.679392 1.242963 0.353408 0.074 Uiso 1 1 calc R U . . .
C017 C 0.5360(5) 1.0320(13) 0.5471(6) 0.056(5) Uani 1 1 d . . . . .
H017 H 0.516574 1.016489 0.563452 0.067 Uiso 1 1 calc R U . . .
C018 C 0.6993(6) 1.3199(11) 0.7817(6) 0.053(4) Uani 1 1 d . . . . .
C019 C 0.7639(6) 0.6064(14) 0.5591(7) 0.062(4) Uani 1 1 d . U . . .
C01A C 0.7510(6) 0.8884(15) 0.5758(7) 0.060(4) Uani 1 1 d . U . . .
C01B C 0.7431(6) 1.0994(10) 0.8059(6) 0.052(4) Uani 1 1 d . . . . .
C01C C 0.7068(5) 1.2207(11) 0.7811(6) 0.050(4) Uani 1 1 d . . . . .
C01D C 0.5900(6) 1.0716(16) 0.4974(6) 0.064(5) Uani 1 1 d . . . . .
H01D H 0.609580 1.084078 0.480797 0.076 Uiso 1 1 calc R U . . .
C01E C 0.7631(7) 0.5138(15) 0.5500(6) 0.067(5) Uani 1 1 d . U . . .
H01E H 0.742044 0.485756 0.530024 0.080 Uiso 1 1 calc R U . . .
C01F C 0.8282(5) 1.0504(12) 0.8965(6) 0.053(4) Uani 1 1 d . . . . .
H01F H 0.844773 1.080794 0.920129 0.063 Uiso 1 1 calc R U . . .
C01G C 0.6714(6) 0.9497(11) 0.7053(5) 0.054(4) Uani 1 1 d . . . . .
H01G H 0.692275 0.919083 0.724222 0.065 Uiso 1 1 calc R U . . .
C01H C 0.7291(6) 1.3773(12) 0.8086(7) 0.055(4) Uani 1 1 d . . . . .
H01H H 0.752362 1.354154 0.826936 0.066 Uiso 1 1 calc R U . . .
C01I C 0.7561(6) 0.7876(13) 0.5711(8) 0.062(5) Uani 1 1 d . . . . .
C01J C 0.5204(6) 1.3350(12) 0.4442(6) 0.057(4) Uani 1 1 d . . . . .
C01K C 0.7925(6) 0.6491(14) 0.5907(8) 0.065(5) Uani 1 1 d . U . . .
C01L C 0.6148(7) 1.0324(16) 0.6474(8) 0.081(7) Uani 1 1 d . . . . .
H01L H 0.595238 1.062577 0.626508 0.097 Uiso 1 1 calc R U . . .
C01M C 0.7285(7) 0.7378(16) 0.5420(6) 0.066(5) Uani 1 1 d . . . . .
H01M H 0.706592 0.768461 0.524707 0.079 Uiso 1 1 calc R U . . .
C01O C 0.7963(9) 0.4669(17) 0.5733(10) 0.096(7) Uani 1 1 d . U . . .
C01P C 0.7763(7) 1.0384(13) 0.5777(8) 0.069(5) Uani 1 1 d . U . . .
H01P H 0.797963 1.077137 0.577235 0.082 Uiso 1 1 calc R U . . .
C01Q C 0.6686(7) 1.3597(14) 0.7553(8) 0.068(5) Uani 1 1 d . . . . .
H01Q H 0.650186 1.323869 0.735704 0.082 Uiso 1 1 calc R U . . .
C01R C 0.7808(8) 0.9470(15) 0.5759(9) 0.076(6) Uani 1 1 d . U . . .
H01R H 0.806221 0.924129 0.574698 0.091 Uiso 1 1 calc R U . . .
C01S C 0.5933(6) 0.9956(12) 0.5238(6) 0.058(4) Uani 1 1 d . . . . .
H01S H 0.614501 0.955139 0.523700 0.070 Uiso 1 1 calc R U . . .
C01T C 0.7080(9) 1.0146(18) 0.5825(8) 0.086(7) Uani 1 1 d . U . . .
H01T H 0.683489 1.037560 0.586875 0.103 Uiso 1 1 calc R U . . .
C01U C 0.7209(6) 1.4683(12) 0.8054(6) 0.058(4) Uani 1 1 d . . . . .
H01U H 0.738986 1.508011 0.822969 0.070 Uiso 1 1 calc R U . . .
C01V C 0.6628(8) 1.4477(14) 0.7554(8) 0.076(6) Uani 1 1 d . . . . .
H01V H 0.639333 1.472155 0.737966 0.091 Uiso 1 1 calc R U . . .
C01X C 0.6315(6) 1.2581(14) 0.3844(7) 0.061(3) Uani 1 1 d . U . . .
H01X H 0.637972 1.210017 0.404492 0.074 Uiso 1 1 calc R U . . .
C01Y C 0.7402(8) 1.0715(15) 0.5802(10) 0.081(6) Uani 1 1 d . U . . .
C020 C 0.8214(9) 0.592(2) 0.6162(10) 0.094(7) Uani 1 1 d . U . . .
H020 H 0.841310 0.617478 0.638459 0.112 Uiso 1 1 calc R U . . .
C021 C 0.4712(8) 1.4357(19) 0.4031(8) 0.082(6) Uani 1 1 d . U . . .
H021 H 0.481111 1.426889 0.377058 0.098 Uiso 1 1 calc R U . . .
C022 C 0.6366(7) 1.0820(13) 0.6805(7) 0.068(6) Uani 1 1 d . . . . .
H022 H 0.632439 1.144420 0.681564 0.081 Uiso 1 1 calc R U . . .
C023 C 0.4377(8) 1.493(2) 0.4044(9) 0.088(7) Uani 1 1 d . U . . .
H023 H 0.424806 1.521006 0.377897 0.106 Uiso 1 1 calc R U . . .
C025 C 0.7914(7) 0.7434(17) 0.5977(9) 0.072(6) Uani 1 1 d . . . . .
C028 C 0.7709(9) 0.3302(18) 0.5330(11) 0.098(9) Uani 1 1 d . . . . .
H02A H 0.772431 0.360718 0.505523 0.148 Uiso 1 1 calc R U . . .
H02B H 0.743758 0.334295 0.537868 0.148 Uiso 1 1 calc R U . . .
H02C H 0.778100 0.267422 0.530968 0.148 Uiso 1 1 calc R U . . .
C029 C 0.5892(10) 1.371(2) 0.3524(10) 0.097(5) Uani 1 1 d . U . . .
H029 H 0.564004 1.399260 0.346818 0.116 Uiso 1 1 calc R U . . .
C02A C 0.8221(8) 0.5045(17) 0.6107(9) 0.091(7) Uani 1 1 d . U . . .
H02D H 0.839233 0.467702 0.631050 0.110 Uiso 1 1 calc R U . . .
C02B C 0.6935(11) 1.194(2) 0.5807(13) 0.122(13) Uani 1 1 d . U . . .
H02E H 0.674434 1.165074 0.556952 0.182 Uiso 1 1 calc R U . . .
H02F H 0.692366 1.258331 0.576706 0.182 Uiso 1 1 calc R U . . .
H02G H 0.687046 1.178338 0.608999 0.182 Uiso 1 1 calc R U . . .
C15 C 0.6168(9) 1.393(2) 0.3275(10) 0.097(5) Uani 1 1 d . U . . .
H15 H 0.613192 1.446838 0.310951 0.116 Uiso 1 1 calc R U . . .
I06A I 0.7595(5) 1.2892(9) 0.3264(6) 0.0845(10) Uani 0.126(3) 1 d . U P A 2
Zn Zn 0.6954(8) 1.3559(15) 0.2927(8) 0.0519(10) Uani 0.126(3) 1 d . U P A 2
I0 I 0.6504(5) 1.3141(8) 0.2192(4) 0.0722(9) Uani 0.126(3) 1 d . U P A 2
C2 C 0.4094(15) 1.379(4) 0.593(2) 0.101(6) Uani 0.3333 1 d D U P . .
H2A H 0.400118 1.439433 0.584069 0.122 Uiso 0.3333 1 calc R U P . .
H2B H 0.402592 1.367029 0.622312 0.122 Uiso 0.3333 1 calc R U P . .
C3 C 0.4543(15) 1.374(4) 0.598(2) 0.101(6) Uani 0.3333 1 d D U P . .
H3A H 0.461341 1.400057 0.571728 0.122 Uiso 0.3333 1 calc R U P . .
H3B H 0.466713 1.412164 0.623628 0.122 Uiso 0.3333 1 calc R U P . .
C4 C 0.4716(13) 1.281(4) 0.605(2) 0.101(6) Uani 0.3333 1 d D U P . .
H4A H 0.498449 1.282501 0.598804 0.122 Uiso 0.3333 1 calc R U P . .
H4B H 0.474613 1.266200 0.636878 0.122 Uiso 0.3333 1 calc R U P . .
C5 C 0.4483(16) 1.207(4) 0.579(2) 0.101(6) Uani 0.3333 1 d D U P . .
H5A H 0.455694 1.150210 0.594040 0.122 Uiso 0.3333 1 calc R U P . .
H5B H 0.456427 1.204095 0.549998 0.122 Uiso 0.3333 1 calc R U P . .
C6 C 0.4035(15) 1.217(4) 0.570(2) 0.101(6) Uani 0.3333 1 d D U P . .
H6A H 0.394210 1.194986 0.596292 0.121 Uiso 0.3333 1 calc R U P . .
H6B H 0.391779 1.177930 0.545151 0.121 Uiso 0.3333 1 calc R U P . .
C7 C 0.3882(14) 1.311(4) 0.5601(19) 0.101(6) Uani 0.3333 1 d D U P . .
H7A H 0.359429 1.312784 0.559947 0.121 Uiso 0.3333 1 calc R U P . .
H7B H 0.391717 1.328370 0.530443 0.121 Uiso 0.3333 1 calc R U P . .
I1 I 0.6059(12) 0.813(2) 0.5794(14) 0.0826(9) Uani 0.043(3) 1 d . U P B 2
Zn1 Zn 0.568721 0.888301 0.617041 0.0576(6) Uani 0.043(3) 1 d . U P B 2
I05A I 0.5012(16) 0.889(4) 0.6254(13) 0.0827(10) Uani 0.043(3) 1 d . U P B 2

loop_
_atom_site_aniso_label
_atom_site_aniso_U_11
_atom_site_aniso_U_22
_atom_site_aniso_U_33
_atom_site_aniso_U_23
_atom_site_aniso_U_13
_atom_site_aniso_U_12
I001 0.0577(6) 0.0708(8) 0.0535(6) -0.0115(5) 0.0091(4) -0.0002(6)
I002 0.0770(8) 0.0542(7) 0.0765(8) 0.0043(6) -0.0027(6) -0.0089(6)
I003 0.1003(13) 0.0511(8) 0.0667(9) -0.0124(7) 0.0248(9) -0.0099(9)
I004 0.0834(10) 0.0470(8) 0.1047(12) -0.0005(8) -0.0132(8) 0.0016(7)
I05 0.0913(12) 0.0923(14) 0.0601(7) 0.0048(8) 0.0003(8) -0.0377(10)
I06 0.0908(13) 0.0600(10) 0.1127(16) 0.0259(10) 0.0515(12) 0.0206(9)
Zn07 0.0414(10) 0.0467(12) 0.0460(10) -0.0030(9) -0.0017(8) 0.0015(10)
Zn08 0.0704(13) 0.0443(12) 0.0465(12) 0.0069(10) -0.0143(10) -0.0174(11)
Zn09 0.0685(19) 0.0293(12) 0.0645(18) 0.0027(13) 0.0269(15) 0.0007(14)
N00A 0.043(6) 0.034(6) 0.049(6) 0.002(5) -0.003(5) -0.004(5)
N00B 0.044(6) 0.047(7) 0.038(6) 0.010(5) -0.001(5) 0.000(6)
N00C 0.064(8) 0.038(7) 0.051(7) -0.001(6) 0.001(6) 0.013(7)
N00D 0.042(6) 0.046(8) 0.049(7) 0.010(6) 0.011(5) -0.006(6)
O1 0.055(6) 0.069(9) 0.043(5) 0.000(6) -0.003(5) 0.015(6)
N00F 0.049(7) 0.032(6) 0.043(6) 0.000(5) -0.005(5) -0.007(6)
N00G 0.054(8) 0.047(8) 0.067(9) 0.012(7) -0.004(7) 0.000(7)
N00H 0.073(9) 0.053(8) 0.034(6) 0.011(6) -0.001(6) -0.010(8)
O 0.058(8) 0.056(9) 0.093(10) -0.006(8) 0.009(7) -0.005(7)
N00J 0.063(8) 0.054(9) 0.037(6) 0.006(6) -0.004(6) 0.003(7)
C00K 0.032(6) 0.050(9) 0.036(6) -0.012(6) -0.011(5) 0.006(6)
N00L 0.044(7) 0.076(11) 0.045(7) 0.012(7) 0.009(5) 0.011(7)
C00M 0.045(7) 0.047(8) 0.030(6) 0.006(6) -0.003(5) 0.005(7)
N00N 0.075(9) 0.038(7) 0.042(6) -0.001(6) -0.006(6) -0.009(7)
O00O 0.113(10) 0.077(9) 0.101(10) -0.016(8) -0.001(8) 0.012(9)
C00P 0.047(8) 0.064(12) 0.056(9) 0.009(8) 0.000(7) -0.027(9)
C00Q 0.052(8) 0.038(7) 0.028(5) -0.006(5) -0.004(5) -0.012(7)
N00R 0.067(9) 0.049(9) 0.067(9) -0.001(7) 0.029(8) 0.006(8)
N00S 0.090(12) 0.021(6) 0.080(10) -0.005(7) 0.020(9) 0.007(7)
C00T 0.047(8) 0.069(12) 0.045(8) 0.021(8) 0.000(6) -0.003(8)
C00U 0.044(8) 0.033(7) 0.067(10) 0.010(7) -0.006(7) 0.003(7)
C00V 0.058(9) 0.040(8) 0.053(8) 0.004(7) 0.002(7) 0.001(8)
O00W 0.102(13) 0.046(8) 0.166(19) 0.020(11) 0.041(13) 0.031(9)
C00X 0.057(9) 0.058(10) 0.041(7) 0.003(7) 0.012(6) 0.005(8)
C00Y 0.063(10) 0.041(9) 0.053(9) 0.004(7) 0.001(7) 0.008(8)
C00Z 0.055(9) 0.073(12) 0.056(9) 0.014(9) 0.022(7) 0.019(9)
C010 0.057(9) 0.045(9) 0.039(7) -0.004(6) -0.009(6) -0.006(8)
C011 0.086(13) 0.036(9) 0.061(10) 0.008(8) 0.018(9) 0.008(9)
C012 0.073(11) 0.055(11) 0.043(8) 0.014(8) -0.007(8) 0.005(10)
C013 0.056(9) 0.044(9) 0.055(9) -0.004(7) 0.008(7) -0.014(8)
C014 0.051(8) 0.030(7) 0.059(9) 0.003(7) -0.004(7) -0.006(7)
C015 0.048(8) 0.054(9) 0.034(6) 0.020(6) 0.012(6) -0.002(7)
C016 0.064(7) 0.050(7) 0.081(8) 0.003(7) 0.039(7) -0.001(6)
C017 0.053(9) 0.054(10) 0.050(8) 0.022(8) -0.014(7) -0.015(8)
C018 0.065(10) 0.031(7) 0.056(9) 0.002(7) -0.003(8) -0.004(7)
C019 0.067(9) 0.051(9) 0.073(10) 0.020(8) 0.028(8) 0.007(8)
C01A 0.060(10) 0.059(11) 0.069(10) 0.002(9) 0.030(8) 0.012(9)
C01B 0.072(11) 0.024(6) 0.058(9) -0.005(6) 0.005(8) -0.012(7)
C01C 0.050(8) 0.038(8) 0.056(9) 0.005(7) -0.002(7) -0.003(7)
C01D 0.061(10) 0.073(14) 0.056(10) 0.005(9) 0.011(8) -0.001(10)
C01E 0.087(11) 0.056(10) 0.051(8) 0.010(8) 0.000(8) 0.011(9)
C01F 0.047(8) 0.040(8) 0.064(10) -0.006(8) -0.005(7) -0.004(7)
C01G 0.071(11) 0.033(7) 0.044(8) 0.003(6) -0.020(7) 0.001(8)
C01H 0.055(9) 0.039(9) 0.069(11) -0.013(8) 0.006(8) 0.009(8)
C01I 0.054(10) 0.047(10) 0.085(13) 0.015(10) 0.017(9) 0.006(8)
C01J 0.065(10) 0.041(9) 0.054(9) 0.000(7) -0.011(8) 0.006(8)
C01K 0.055(9) 0.052(10) 0.092(12) -0.008(9) 0.024(8) 0.003(8)
C01L 0.075(13) 0.055(12) 0.090(15) 0.016(11) -0.037(12) -0.001(11)
C01M 0.075(12) 0.067(13) 0.055(10) 0.006(9) 0.014(9) 0.035(11)
C01O 0.103(13) 0.052(11) 0.106(13) -0.009(11) -0.041(12) 0.006(11)
C01P 0.073(11) 0.038(9) 0.106(15) 0.004(10) 0.045(11) 0.016(9)
C01Q 0.079(13) 0.046(10) 0.074(12) 0.002(9) 0.004(10) 0.012(10)
C01R 0.085(13) 0.047(10) 0.107(16) 0.009(11) 0.048(12) -0.005(10)
C01S 0.080(12) 0.039(9) 0.054(9) 0.014(7) 0.012(9) 0.017(9)
C01T 0.114(17) 0.077(15) 0.068(12) 0.017(11) 0.024(12) 0.046(14)
C01U 0.078(12) 0.035(8) 0.064(10) -0.010(8) 0.021(9) -0.012(9)
C01V 0.096(16) 0.042(10) 0.083(14) -0.006(10) 0.006(12) 0.012(11)
C01X 0.064(7) 0.050(7) 0.081(8) 0.003(7) 0.039(7) -0.001(6)
C01Y 0.093(15) 0.040(10) 0.109(16) -0.001(11) 0.021(13) 0.025(11)
C020 0.084(12) 0.073(13) 0.112(15) -0.006(12) -0.007(12) 0.021(11)
C021 0.084(11) 0.090(12) 0.070(10) 0.019(9) 0.012(8) 0.014(10)
C022 0.085(13) 0.037(9) 0.064(11) -0.006(8) -0.025(10) -0.002(9)
C023 0.088(11) 0.097(13) 0.086(11) 0.006(10) 0.034(9) 0.020(10)
C025 0.059(11) 0.063(13) 0.098(16) 0.013(12) 0.023(11) -0.004(10)
C028 0.095(17) 0.052(13) 0.13(3) -0.019(14) -0.008(16) -0.014(14)
C029 0.103(8) 0.098(9) 0.096(8) 0.023(7) 0.034(7) 0.016(7)
C02A 0.101(13) 0.054(11) 0.100(13) -0.013(11) -0.021(12) 0.024(11)
C02B 0.13(2) 0.11(2) 0.14(3) 0.01(2) 0.07(2) 0.07(2)
C15 0.103(8) 0.098(9) 0.096(8) 0.023(7) 0.034(7) 0.016(7)
I06A 0.0915(18) 0.0611(16) 0.114(2) 0.0258(16) 0.0507(17) 0.0200(16)
Zn 0.068(2) 0.0292(17) 0.064(2) 0.0029(18) 0.0276(19) 0.0007(19)
I0 0.1008(19) 0.0522(15) 0.0671(16) -0.0120(14) 0.0252(15) -0.0094(15)
C2 0.110(12) 0.124(13) 0.089(11) 0.011(11) 0.063(10) 0.038(11)
C3 0.110(12) 0.124(13) 0.089(11) 0.010(11) 0.063(10) 0.038(11)
C4 0.110(12) 0.124(13) 0.089(11) 0.011(11) 0.063(10) 0.038(11)
C5 0.110(12) 0.124(13) 0.089(11) 0.011(11) 0.063(10) 0.038(11)
C6 0.110(12) 0.124(13) 0.089(11) 0.011(11) 0.063(10) 0.038(11)
C7 0.110(12) 0.124(13) 0.089(11) 0.011(11) 0.063(10) 0.038(11)
I1 0.0832(16) 0.0470(15) 0.1040(18) -0.0014(15) -0.0121(15) 0.0022(15)
Zn1 0.0705(13) 0.0443(12) 0.0465(12) 0.0069(10) -0.0144(10) -0.0174(11)
I05A 0.0898(17) 0.0924(19) 0.0596(15) 0.0048(15) 0.0009(15) -0.0372(17)

loop_
_atom_type_symbol
_atom_type_description
_atom_type_scat_dispersion_real
_atom_type_scat_dispersion_imag
_atom_type_scat_source
C C 0.0147 0.0073 'International Tables Vol C Tables 4.2.6.8 and 6.1.1.4'
H H 0.0000 0.0000 'International Tables Vol C Tables 4.2.6.8 and 6.1.1.4'
I I -0.0495 5.7821 'International Tables Vol C Tables 4.2.6.8 and 6.1.1.4'
N N 0.0259 0.0145 'International Tables Vol C Tables 4.2.6.8 and 6.1.1.4'
O O 0.0415 0.0260 'International Tables Vol C Tables 4.2.6.8 and 6.1.1.4'
Zn Zn -2.2060 0.5647 'International Tables Vol C Tables 4.2.6.8 and 6.1.1.4'

loop_
_exptl_crystal_face_index_h
_exptl_crystal_face_index_k
_exptl_crystal_face_index_l
_exptl_crystal_face_perp_dist
15 6 -15 0.0329
-18 0 -12 0.1025
18 -1 12 0.0893
-6 -10 9 0.0291
9 10 -7 0.0418
-20 -1 -10 0.1006
4 10 -9 0.0576
-19 -6 -4 0.0923
17 -2 12 0.0903
4 11 -4 0.0397
-4 -11 4 0.0343
-1 -10 6 0.0337
19 1 10 0.0893
-1 11 2 0.0370
-3 -10 -4 0.0506
6 -10 1 0.0371
-11 8 13 0.0466
11 -8 -13 0.0290
13 -8 -11 0.0231
19 -1 -18 0.0178
-11 -8 13 0.0255
-2 2 -21 0.0872
23 3 0 0.0703
-11 -1 -17 0.0953

loop_
_geom_angle_atom_site_label_1
_geom_angle_atom_site_label_2
_geom_angle_atom_site_label_3
_geom_angle
_geom_angle_site_symmetry_1
_geom_angle_site_symmetry_3
_geom_angle_publ_flag
I002 Zn07 I001 126.79(11) . . ?
N00B Zn07 I001 105.3(4) 8_475 . ?
N00B Zn07 I002 108.0(4) 8_475 . ?
N00L Zn07 I001 108.5(4) . . ?
N00L Zn07 I002 104.8(5) . . ?
N00L Zn07 N00B 100.4(6) . 8_475 ?
I004 Zn08 I05 126.64(13) . . ?
N00J Zn08 I004 106.5(5) . . ?
N00J Zn08 I05 109.5(5) . . ?
N00N Zn08 I004 110.4(5) . . ?
N00N Zn08 I05 103.3(5) . . ?
N00N Zn08 N00J 96.3(6) . . ?
I06 Zn09 I003 123.38(14) . . ?
N00R Zn09 I003 108.6(5) . . ?
N00R Zn09 I06 103.7(5) . . ?
N00R Zn09 N00S 101.3(7) . 6_585 ?
N00S Zn09 I003 106.2(5) 6_585 . ?
N00S Zn09 I06 111.5(6) 6_585 . ?
C01B N00A C01C 113.9(14) . . ?
C014 N00B Zn07 122.8(11) . 8_576 ?
C01F N00B Zn07 119.9(11) . 8_576 ?
C01F N00B C014 117.2(14) . . ?
C00V N00C C01C 115.9(15) . . ?
C00M N00D C015 114.0(14) . . ?
C01M O1 C019 118.7(17) . . ?
C00V N00F C01B 115.6(15) . . ?
C015 N00G C01J 114.0(15) . . ?
C01J N00H C00M 112.3(16) . . ?
C017 N00J Zn08 119.3(12) . . ?
C017 N00J Zn1 102.1(11) . . ?
C01S N00J Zn08 120.1(12) . . ?
C01S N00J C017 120.4(15) . . ?
C01S N00J Zn1 135.7(12) . . ?
C00P C00K C00M 117.7(15) . . ?
C01D C00K C00M 120.6(17) . . ?
C01D C00K C00P 121.7(18) . . ?
C013 N00L Zn07 126.7(13) . . ?
C013 N00L C023 116.6(19) . . ?
C023 N00L Zn07 116.4(15) . . ?
N00D C00M N00H 127.2(15) . . ?
N00D C00M C00K 117.8(14) . . ?
N00H C00M C00K 114.9(14) . . ?
C011 N00N Zn08 120.6(13) . . ?
C011 N00N Zn1 121.1(13) . . ?
C01L N00N Zn08 121.9(13) . . ?
C01L N00N C011 117.3(16) . . ?
C01L N00N Zn1 113.3(14) . . ?
C01O O00O C028 114(2) . . ?
C00K C00P H00P 122.0 . . ?
C00K C00P C017 116.1(19) . . ?
C017 C00P H00P 122.0 . . ?
C010 C00Q C00Y 117.2(15) . . ?
C010 C00Q C01B 123.7(15) . . ?
C01B C00Q C00Y 119.0(13) . . ?
C016 N00R Zn09 120.9(13) . . ?
C016 N00R C15 119.4(19) . . ?
C016 N00R Zn 106.5(14) . . ?
C15 N00R Zn09 119.3(17) . . ?
C15 N00R Zn 133.3(19) . . ?
Zn09 N00S Zn 20.1(7) 6_586 6_586 ?
C01U N00S Zn09 123.1(13) . 6_586 ?
C01U N00S C01V 119.9(16) . . ?
C01U N00S Zn 103.0(15) . 6_586 ?
C01V N00S Zn09 117.0(15) . 6_586 ?
C01V N00S Zn 137.0(17) . 6_586 ?
C012 C00T C01J 124.4(16) . . ?
C012 C00T C021 117.8(19) . . ?
C01J C00T C021 117.5(19) . . ?
C01G C00U C00V 121.4(14) . . ?
C022 C00U C00V 122.7(16) . . ?
C022 C00U C01G 115.7(16) . . ?
N00C C00V N00F 125.2(16) . . ?
N00C C00V C00U 116.5(15) . . ?
N00F C00V C00U 118.0(15) . . ?
C01Y O00W C02B 114(2) . . ?
C01X C00X C015 122.3(17) . . ?
C029 C00X C015 121(2) . . ?
C029 C00X C01X 116(2) . . ?
C00Q C00Y H00Y 120.9 . . ?
C014 C00Y C00Q 118.1(16) . . ?
C014 C00Y H00Y 120.9 . . ?
C01A C00Z H00Z 120.0 . . ?
C01A C00Z C01T 120(2) . . ?
C01T C00Z H00Z 120.0 . . ?
C00Q C010 H010 120.6 . . ?
C01F C010 C00Q 118.8(17) . . ?
C01F C010 H010 120.6 . . ?
N00N C011 H011 119.2 . . ?
N00N C011 C01G 121.7(17) . . ?
C01G C011 H011 119.2 . . ?
C00T C012 H012 118.9 . . ?
C00T C012 C013 122.3(16) . . ?
C013 C012 H012 118.9 . . ?
N00L C013 C012 123.2(17) . . ?
N00L C013 H013 118.4 . . ?
C012 C013 H013 118.4 . . ?
N00B C014 C00Y 123.5(16) . . ?
N00B C014 H014 118.2 . . ?
C00Y C014 H014 118.2 . . ?
N00D C015 C00X 117.5(15) . . ?
N00G C015 N00D 127.1(14) . . ?
N00G C015 C00X 115.4(15) . . ?
N00R C016 H016 119.9 . . ?
N00R C016 C01X 120.1(18) . . ?
C01X C016 H016 119.9 . . ?
N00J C017 C00P 120.2(18) . . ?
N00J C017 H017 119.9 . . ?
C00P C017 H017 119.9 . . ?
C01H C018 C01C 118.9(15) . . ?
C01Q C018 C01C 123.3(17) . . ?
C01Q C018 C01H 117.4(18) . . ?
O1 C019 C01E 114(2) . . ?
O1 C019 C01K 121.2(19) . . ?
C01K C019 C01E 125(2) . . ?
C00Z C01A C01I 118(2) . . ?
C01R C01A C00Z 119(2) . . ?
C01R C01A C01I 122.6(18) . . ?
N00A C01B N00F 123.3(16) . . ?
N00A C01B C00Q 118.6(15) . . ?
N00F C01B C00Q 118.0(14) . . ?
N00A C01C C018 118.8(15) . . ?
N00C C01C N00A 125.8(16) . . ?
N00C C01C C018 115.4(14) . . ?
C00K C01D H01D 120.1 . . ?
C00K C01D C01S 120(2) . . ?
C01S C01D H01D 120.1 . . ?
C019 C01E H01E 123.0 . . ?
C01O C01E C019 114(2) . . ?
C01O C01E H01E 123.0 . . ?
N00B C01F C010 125.1(16) . . ?
N00B C01F H01F 117.4 . . ?
C010 C01F H01F 117.4 . . ?
C00U C01G H01G 120.1 . . ?
C011 C01G C00U 119.9(15) . . ?
C011 C01G H01G 120.1 . . ?
C018 C01H H01H 122.3 . . ?
C01U C01H C018 115.4(17) . . ?
C01U C01H H01H 122.3 . . ?
C01M C01I C01A 121.1(18) . . ?
C01M C01I C025 119.8(19) . . ?
C025 C01I C01A 119(2) . . ?
N00G C01J C00T 117.3(16) . . ?
N00H C01J N00G 125.2(18) . . ?
N00H C01J C00T 117.5(19) . . ?
C019 C01K C020 115(2) . . ?
C019 C01K C025 122(2) . . ?
C020 C01K C025 123(2) . . ?
N00N C01L H01L 117.3 . . ?
N00N C01L C022 125.4(18) . . ?
C022 C01L H01L 117.3 . . ?
O1 C01M C01I 124.7(18) . . ?
O1 C01M H01M 117.7 . . ?
C01I C01M H01M 117.7 . . ?
O00O C01O C01E 124(2) . . ?
O00O C01O C02A 112(2) . . ?
C01E C01O C02A 122(2) . . ?
C01R C01P H01P 120.7 . . ?
C01Y C01P H01P 120.7 . . ?
C01Y C01P C01R 119(2) . . ?
C018 C01Q H01Q 118.7 . . ?
C01V C01Q C018 123(2) . . ?
C01V C01Q H01Q 118.7 . . ?
C01A C01R C01P 124(2) . . ?
C01A C01R H01R 118.2 . . ?
C01P C01R H01R 118.2 . . ?
N00J C01S C01D 121.6(19) . . ?
N00J C01S H01S 119.2 . . ?
C01D C01S H01S 119.2 . . ?
C00Z C01T H01T 121.3 . . ?
C01Y C01T C00Z 117(2) . . ?
C01Y C01T H01T 121.3 . . ?
N00S C01U C01H 123.3(18) . . ?
N00S C01U H01U 118.4 . . ?
C01H C01U H01U 118.4 . . ?
N00S C01V C01Q 121(2) . . ?
N00S C01V H01V 119.4 . . ?
C01Q C01V H01V 119.4 . . ?
C00X C01X C016 119.7(19) . . ?
C00X C01X H01X 120.1 . . ?
C016 C01X H01X 120.1 . . ?
O00W C01Y C01P 117(2) . . ?
O00W C01Y C01T 122(2) . . ?
C01P C01Y C01T 121(2) . . ?
C01K C020 H020 118.2 . . ?
C02A C020 C01K 124(3) . . ?
C02A C020 H020 118.2 . . ?
C00T C021 H021 122.4 . . ?
C00T C021 C023 115(2) . . ?
C023 C021 H021 122.4 . . ?
C00U C022 H022 120.1 . . ?
C01L C022 C00U 119.7(18) . . ?
C01L C022 H022 120.1 . . ?
N00L C023 C021 124(2) . . ?
N00L C023 H023 117.9 . . ?
C021 C023 H023 117.9 . . ?
O C025 C01I 124(2) . . ?
O C025 C01K 122(2) . . ?
C01K C025 C01I 114(2) . . ?
O00O C028 H02A 109.5 . . ?
O00O C028 H02B 109.5 . . ?
O00O C028 H02C 109.5 . . ?
H02A C028 H02B 109.5 . . ?
H02A C028 H02C 109.5 . . ?
H02B C028 H02C 109.5 . . ?
C00X C029 H029 119.9 . . ?
C00X C029 C15 120(3) . . ?
C15 C029 H029 119.9 . . ?
C01O C02A H02D 120.8 . . ?
C020 C02A C01O 118(2) . . ?
C020 C02A H02D 120.8 . . ?
O00W C02B H02E 109.5 . . ?
O00W C02B H02F 109.5 . . ?
O00W C02B H02G 109.5 . . ?
H02E C02B H02F 109.5 . . ?
H02E C02B H02G 109.5 . . ?
H02F C02B H02G 109.5 . . ?
N00R C15 C029 123(3) . . ?
N00R C15 H15 118.6 . . ?
C029 C15 H15 118.6 . . ?
N00R Zn N00S 97.2(11) . 6_585 ?
N00R Zn I06A 118.6(12) . . ?
N00R Zn I0 91.4(11) . . ?
N00S Zn I06A 121.5(13) 6_585 . ?
N00S Zn I0 93.1(11) 6_585 . ?
I06A Zn I0 127.3(11) . . ?
H2A C2 H2B 107.9 . . ?
C3 C2 H2A 109.2 . . ?
C3 C2 H2B 109.2 . . ?
C3 C2 C7 112(3) . . ?
C7 C2 H2A 109.2 . . ?
C7 C2 H2B 109.2 . . ?
C2 C3 H3A 108.7 . . ?
C2 C3 H3B 108.7 . . ?
H3A C3 H3B 107.6 . . ?
C4 C3 C2 114(2) . . ?
C4 C3 H3A 108.7 . . ?
C4 C3 H3B 108.7 . . ?
C3 C4 H4A 108.1 . . ?
C3 C4 H4B 108.1 . . ?
H4A C4 H4B 107.3 . . ?
C5 C4 C3 117(2) . . ?
C5 C4 H4A 108.1 . . ?
C5 C4 H4B 108.1 . . ?
C4 C5 H5A 108.4 . . ?
C4 C5 H5B 108.4 . . ?
C4 C5 C6 116(2) . . ?
H5A C5 H5B 107.4 . . ?
C6 C5 H5A 108.4 . . ?
C6 C5 H5B 108.4 . . ?
C5 C6 H6A 108.6 . . ?
C5 C6 H6B 108.5 . . ?
C5 C6 C7 115(2) . . ?
H6A C6 H6B 107.5 . . ?
C7 C6 H6A 108.6 . . ?
C7 C6 H6B 108.5 . . ?
C2 C7 H7A 109.1 . . ?
C2 C7 H7B 109.1 . . ?
C6 C7 C2 112(2) . . ?
C6 C7 H7A 109.1 . . ?
C6 C7 H7B 109.1 . . ?
H7A C7 H7B 107.9 . . ?
N00N Zn1 N00J 86.8(5) . . ?
N00N Zn1 I1 83.4(11) . . ?
N00N Zn1 I05A 138.6(12) . . ?
I1 Zn1 N00J 74.6(11) . . ?
I1 Zn1 I05A 137.9(15) . . ?
I05A Zn1 N00J 104.4(12) . . ?

loop_
_geom_bond_atom_site_label_1
_geom_bond_atom_site_label_2
_geom_bond_distance
_geom_bond_site_symmetry_2
_geom_bond_publ_flag
I001 Zn07 2.516(3) . ?
I002 Zn07 2.509(3) . ?
I003 Zn09 2.558(4) . ?
I004 Zn08 2.474(4) . ?
I05 Zn08 2.513(4) . ?
I06 Zn09 2.491(4) . ?
Zn07 N00B 2.048(12) 8_475 ?
Zn07 N00L 2.034(16) . ?
Zn08 N00J 2.088(14) . ?
Zn08 N00N 2.073(14) . ?
Zn09 N00R 2.084(15) . ?
Zn09 N00S 2.097(14) 6_585 ?
N00A C01B 1.33(2) . ?
N00A C01C 1.36(2) . ?
N00B C014 1.34(2) . ?
N00B C01F 1.33(2) . ?
N00C C00V 1.30(2) . ?
N00C C01C 1.33(2) . ?
N00D C00M 1.28(2) . ?
N00D C015 1.37(2) . ?
O1 C019 1.39(2) . ?
O1 C01M 1.30(3) . ?
N00F C00V 1.32(2) . ?
N00F C01B 1.39(2) . ?
N00G C015 1.30(2) . ?
N00G C01J 1.37(3) . ?
N00H C00M 1.38(2) . ?
N00H C01J 1.35(2) . ?
O C025 1.25(3) . ?
N00J C017 1.36(3) . ?
N00J C01S 1.30(3) . ?
N00J Zn1 2.521(14) . ?
C00K C00M 1.51(2) . ?
C00K C00P 1.37(2) . ?
C00K C01D 1.34(3) . ?
N00L C013 1.30(2) . ?
N00L C023 1.40(3) . ?
N00N C011 1.35(2) . ?
N00N C01L 1.29(3) . ?
N00N Zn1 1.952(15) . ?
O00O C01O 1.38(3) . ?
O00O C028 1.56(3) . ?
C00P H00P 0.9500 . ?
C00P C017 1.46(3) . ?
C00Q C00Y 1.46(2) . ?
C00Q C010 1.380(19) . ?
C00Q C01B 1.42(2) . ?
N00R C016 1.30(3) . ?
N00R C15 1.30(3) . ?
N00R Zn 2.13(3) . ?
N00S C01U 1.31(3) . ?
N00S C01V 1.33(3) . ?
N00S Zn 2.18(3) 6_586 ?
C00T C012 1.39(3) . ?
C00T C01J 1.40(3) . ?
C00T C021 1.44(3) . ?
C00U C00V 1.46(2) . ?
C00U C01G 1.42(2) . ?
C00U C022 1.38(2) . ?
O00W C01Y 1.33(3) . ?
O00W C02B 1.57(3) . ?
C00X C015 1.48(2) . ?
C00X C01X 1.39(3) . ?
C00X C029 1.35(3) . ?
C00Y H00Y 0.9500 . ?
C00Y C014 1.37(2) . ?
C00Z H00Z 0.9500 . ?
C00Z C01A 1.38(3) . ?
C00Z C01T 1.44(3) . ?
C010 H010 0.9500 . ?
C010 C01F 1.37(2) . ?
C011 H011 0.9500 . ?
C011 C01G 1.38(3) . ?
C012 H012 0.9500 . ?
C012 C013 1.40(3) . ?
C013 H013 0.9500 . ?
C014 H014 0.9500 . ?
C016 H016 0.9500 . ?
C016 C01X 1.45(2) . ?
C017 H017 0.9500 . ?
C018 C01C 1.51(2) . ?
C018 C01H 1.46(3) . ?
C018 C01Q 1.34(3) . ?
C019 C01E 1.42(3) . ?
C019 C01K 1.40(3) . ?
C01A C01I 1.53(3) . ?
C01A C01R 1.35(3) . ?
C01D H01D 0.9500 . ?
C01D C01S 1.40(3) . ?
C01E H01E 0.9500 . ?
C01E C01O 1.41(3) . ?
C01F H01F 0.9500 . ?
C01G H01G 0.9500 . ?
C01H H01H 0.9500 . ?
C01H C01U 1.39(3) . ?
C01I C01M 1.39(3) . ?
C01I C025 1.48(3) . ?
C01K C020 1.43(3) . ?
C01K C025 1.43(3) . ?
C01L H01L 0.9500 . ?
C01L C022 1.36(3) . ?
C01M H01M 0.9500 . ?
C01O C02A 1.43(3) . ?
C01P H01P 0.9500 . ?
C01P C01R 1.38(3) . ?
C01P C01Y 1.36(3) . ?
C01Q H01Q 0.9500 . ?
C01Q C01V 1.34(3) . ?
C01R H01R 0.9500 . ?
C01S H01S 0.9500 . ?
C01T H01T 0.9500 . ?
C01T C01Y 1.41(4) . ?
C01U H01U 0.9500 . ?
C01V H01V 0.9500 . ?
C01X H01X 0.9500 . ?
C020 H020 0.9500 . ?
C020 C02A 1.32(4) . ?
C021 H021 0.9500 . ?
C021 C023 1.45(4) . ?
C022 H022 0.9500 . ?
C023 H023 0.9500 . ?
C028 H02A 0.9800 . ?
C028 H02B 0.9800 . ?
C028 H02C 0.9800 . ?
C029 H029 0.9500 . ?
C029 C15 1.39(4) . ?
C02A H02D 0.9500 . ?
C02B H02E 0.9800 . ?
C02B H02F 0.9800 . ?
C02B H02G 0.9800 . ?
C15 H15 0.9500 . ?
I06A Zn 2.45(3) . ?
Zn I0 2.56(3) . ?
C2 H2A 0.9900 . ?
C2 H2B 0.9900 . ?
C2 C3 1.524(17) . ?
C2 C7 1.525(17) . ?
C3 H3A 0.9900 . ?
C3 H3B 0.9900 . ?
C3 C4 1.517(16) . ?
C4 H4A 0.9900 . ?
C4 H4B 0.9900 . ?
C4 C5 1.514(16) . ?
C5 H5A 0.9900 . ?
C5 H5B 0.9900 . ?
C5 C6 1.518(16) . ?
C6 H6A 0.9900 . ?
C6 H6B 0.9900 . ?
C6 C7 1.523(17) . ?
C7 H7A 0.9900 . ?
C7 H7B 0.9900 . ?
I1 Zn1 2.22(5) . ?
Zn1 I05A 2.40(5) . ?

loop_
_geom_torsion_atom_site_label_1
_geom_torsion_atom_site_label_2
_geom_torsion_atom_site_label_3
_geom_torsion_atom_site_label_4
_geom_torsion
_geom_torsion_site_symmetry_1
_geom_torsion_site_symmetry_2
_geom_torsion_site_symmetry_3
_geom_torsion_site_symmetry_4
_geom_torsion_publ_flag
Zn07 N00B C014 C00Y 173.8(14) 8_576 . . . ?
Zn07 N00B C01F C010 -175.5(15) 8_576 . . . ?
Zn07 N00L C013 C012 -177.3(14) . . . . ?
Zn07 N00L C023 C021 176(2) . . . . ?
Zn08 N00J C017 C00P 169.3(13) . . . . ?
Zn08 N00J C01S C01D -169.9(15) . . . . ?
Zn08 N00N C011 C01G -173.1(16) . . . . ?
Zn08 N00N C01L C022 172(2) . . . . ?
Zn09 N00R C016 C01X -170.2(16) . . . . ?
Zn09 N00R C15 C029 162(3) . . . . ?
Zn09 N00S C01U C01H -179.9(15) 6_586 . . . ?
Zn09 N00S C01V C01Q 178(2) 6_586 . . . ?
O1 C019 C01E C01O -179(2) . . . . ?
O1 C019 C01K C020 170(2) . . . . ?
O1 C019 C01K C025 -8(3) . . . . ?
C00K C00P C017 N00J 5(2) . . . . ?
C00K C01D C01S N00J -3(3) . . . . ?
C00M N00D C015 N00G -1(3) . . . . ?
C00M N00D C015 C00X 176.6(15) . . . . ?
C00M N00H C01J N00G -4(2) . . . . ?
C00M N00H C01J C00T 174.0(16) . . . . ?
C00M C00K C00P C017 -179.7(14) . . . . ?
C00M C00K C01D C01S 179.0(16) . . . . ?
N00N C011 C01G C00U 3(3) . . . . ?
N00N C01L C022 C00U -2(5) . . . . ?
O00O C01O C02A C020 -180(3) . . . . ?
C00P C00K C00M N00D -173.1(15) . . . . ?
C00P C00K C00M N00H 5(2) . . . . ?
C00P C00K C01D C01S 3(3) . . . . ?
C00Q C00Y C014 N00B 2(3) . . . . ?
C00Q C010 C01F N00B 1(3) . . . . ?
N00R C016 C01X C00X 0(3) . . . . ?
C00T C012 C013 N00L -2(3) . . . . ?
C00T C021 C023 N00L 2(4) . . . . ?
C00V N00C C01C N00A -7(3) . . . . ?
C00V N00C C01C C018 176.1(17) . . . . ?
C00V N00F C01B N00A 0(3) . . . . ?
C00V N00F C01B C00Q 175.8(17) . . . . ?
C00V C00U C01G C011 179.4(19) . . . . ?
C00V C00U C022 C01L 180(2) . . . . ?
C00X C029 C15 N00R 17(5) . . . . ?
C00Y C00Q C010 C01F -2(3) . . . . ?
C00Y C00Q C01B N00A -177.4(16) . . . . ?
C00Y C00Q C01B N00F 7(3) . . . . ?
C00Z C01A C01I C01M 44(3) . . . . ?
C00Z C01A C01I C025 -137(2) . . . . ?
C00Z C01A C01R C01P 0(4) . . . . ?
C00Z C01T C01Y O00W 173(2) . . . . ?
C00Z C01T C01Y C01P -6(4) . . . . ?
C010 C00Q C00Y C014 1(3) . . . . ?
C010 C00Q C01B N00A -1(3) . . . . ?
C010 C00Q C01B N00F -177.2(17) . . . . ?
C011 N00N C01L C022 -2(4) . . . . ?
C012 C00T C01J N00G -160.4(19) . . . . ?
C012 C00T C01J N00H 22(3) . . . . ?
C012 C00T C021 C023 5(3) . . . . ?
C013 N00L C023 C021 -9(4) . . . . ?
C014 N00B C01F C010 2(3) . . . . ?
C015 N00D C00M N00H -4(2) . . . . ?
C015 N00D C00M C00K 174.1(13) . . . . ?
C015 N00G C01J N00H 0(3) . . . . ?
C015 N00G C01J C00T -177.7(17) . . . . ?
C015 C00X C01X C016 178.4(18) . . . . ?
C015 C00X C029 C15 174(3) . . . . ?
C016 N00R C15 C029 -11(5) . . . . ?
C017 N00J C01S C01D 5(3) . . . . ?
C018 C01H C01U N00S -2(3) . . . . ?
C018 C01Q C01V N00S 6(4) . . . . ?
C019 O1 C01M C01I -5(3) . . . . ?
C019 C01E C01O O00O 175(3) . . . . ?
C019 C01E C01O C02A 16(4) . . . . ?
C019 C01K C020 C02A 1(4) . . . . ?
C019 C01K C025 O -178(2) . . . . ?
C019 C01K C025 C01I 4(3) . . . . ?
C01A C00Z C01T C01Y 6(3) . . . . ?
C01A C01I C01M O1 -178.9(18) . . . . ?
C01A C01I C025 O 2(3) . . . . ?
C01A C01I C025 C01K 179.3(19) . . . . ?
C01B N00A C01C N00C 8(3) . . . . ?
C01B N00A C01C C018 -175.0(17) . . . . ?
C01B N00F C00V N00C 2(3) . . . . ?
C01B N00F C00V C00U 175.3(17) . . . . ?
C01B C00Q C00Y C014 177.4(17) . . . . ?
C01B C00Q C010 C01F -178.6(18) . . . . ?
C01C N00A C01B N00F -4(3) . . . . ?
C01C N00A C01B C00Q 180.0(16) . . . . ?
C01C N00C C00V N00F 2(3) . . . . ?
C01C N00C C00V C00U -172.2(17) . . . . ?
C01C C018 C01H C01U 176.6(18) . . . . ?
C01C C018 C01Q C01V -178(2) . . . . ?
C01D C00K C00M N00D 10(2) . . . . ?
C01D C00K C00M N00H -171.2(16) . . . . ?
C01D C00K C00P C017 -3(2) . . . . ?
C01E C019 C01K C020 -3(3) . . . . ?
C01E C019 C01K C025 180(2) . . . . ?
C01E C01O C02A C020 -19(5) . . . . ?
C01F N00B C014 C00Y -4(3) . . . . ?
C01G C00U C00V N00C 177.3(19) . . . . ?
C01G C00U C00V N00F 3(3) . . . . ?
C01G C00U C022 C01L 6(4) . . . . ?
C01H C018 C01C N00A 12(3) . . . . ?
C01H C018 C01C N00C -170.5(18) . . . . ?
C01H C018 C01Q C01V -5(4) . . . . ?
C01I C01A C01R C01P 176(2) . . . . ?
C01J N00G C015 N00D 2(3) . . . . ?
C01J N00G C015 C00X -174.7(15) . . . . ?
C01J N00H C00M N00D 6(2) . . . . ?
C01J N00H C00M C00K -172.2(13) . . . . ?
C01J C00T C012 C013 -178.9(19) . . . . ?
C01J C00T C021 C023 179(2) . . . . ?
C01K C019 C01E C01O -5(3) . . . . ?
C01K C020 C02A C01O 10(5) . . . . ?
C01L N00N C011 C01G 2(3) . . . . ?
C01M O1 C019 C01E -178.8(18) . . . . ?
C01M O1 C019 C01K 8(3) . . . . ?
C01M C01I C025 O -179(2) . . . . ?
C01M C01I C025 C01K -2(3) . . . . ?
C01Q C018 C01C N00A -175(2) . . . . ?
C01Q C018 C01C N00C 2(3) . . . . ?
C01Q C018 C01H C01U 3(3) . . . . ?
C01R C01A C01I C01M -133(2) . . . . ?
C01R C01A C01I C025 46(3) . . . . ?
C01R C01P C01Y O00W -177(3) . . . . ?
C01R C01P C01Y C01T 2(4) . . . . ?
C01S N00J C017 C00P -5(3) . . . . ?
C01T C00Z C01A C01I 179.6(19) . . . . ?
C01T C00Z C01A C01R -4(3) . . . . ?
C01U N00S C01V C01Q -4(4) . . . . ?
C01V N00S C01U C01H 2(3) . . . . ?
C01X C00X C015 N00D -3(3) . . . . ?
C01X C00X C015 N00G 174.7(19) . . . . ?
C01X C00X C029 C15 -14(4) . . . . ?
C01Y C01P C01R C01A 1(4) . . . . ?
C020 C01K C025 O 4(4) . . . . ?
C020 C01K C025 C01I -173(2) . . . . ?
C021 C00T C012 C013 -5(3) . . . . ?
C021 C00T C01J N00G 26(3) . . . . ?
C021 C00T C01J N00H -152(2) . . . . ?
C022 C00U C00V N00C 4(3) . . . . ?
C022 C00U C00V N00F -170(2) . . . . ?
C022 C00U C01G C011 -7(3) . . . . ?
C023 N00L C013 C012 8(3) . . . . ?
C025 C01I C01M O1 2(3) . . . . ?
C025 C01K C020 C02A 178(3) . . . . ?
C028 O00O C01O C01E 17(4) . . . . ?
C028 O00O C01O C02A 177(3) . . . . ?
C029 C00X C015 N00D 169(2) . . . . ?
C029 C00X C015 N00G -13(3) . . . . ?
C029 C00X C01X C016 6(3) . . . . ?
C02B O00W C01Y C01P 178(3) . . . . ?
C02B O00W C01Y C01T -1(4) . . . . ?
C15 N00R C016 C01X 3(4) . . . . ?
Zn N00R C016 C01X 173.8(18) . . . . ?
Zn N00R C15 C029 -179(2) . . . . ?
Zn N00S C01U C01H 178.7(18) 6_586 . . . ?
Zn N00S C01V C01Q -179(2) 6_586 . . . ?
C2 C3 C4 C5 40(7) . . . . ?
C3 C2 C7 C6 54(6) . . . . ?
C3 C4 C5 C6 -35(7) . . . . ?
C4 C5 C6 C7 40(7) . . . . ?
C5 C6 C7 C2 -50(6) . . . . ?
C7 C2 C3 C4 -49(6) . . . . ?
Zn1 N00J C017 C00P 161.6(14) . . . . ?
Zn1 N00J C01S C01D -156.8(15) . . . . ?
Zn1 N00N C011 C01G -144.6(17) . . . . ?
Zn1 N00N C01L C022 146(2) . . . . ?

loop_
_platon_squeeze_void_nr
_platon_squeeze_void_average_x
_platon_squeeze_void_average_y
_platon_squeeze_void_average_z
_platon_squeeze_void_volume
_platon_squeeze_void_count_electrons
_platon_squeeze_void_content
1 0.500 -0.054 0.250 779 190 '4 C6H12'
2 1.000 0.445 0.250 779 190 '4 C6H12'
3 0.500 0.049 0.750 778 190 '4 C6H12'
4 1.000 0.549 0.750 778 190 '4 C6H12'

loop_
_twin_individual_id
_twin_individual_mass_fraction_refined
1 0.7075(16)
2 0.2925(16)
